data_2232665
loop_
_publ_author_name
'Garza Rodr\'iguez, Luis \'Angel'
'Bern\`es, Sylvain'
'Elizondo Mart\'inez, Perla'
'N\'ajera Mart\'inez, Blanca'
'Rodr\'iguez de Luna, Sara L.'

_publ_section_title
;
 <i>N</i>,<i>N</i>'-Bis(2-aminobenzyl)ethane-1,2-diaminium
 bis(4-methylbenzenesulfonate)
;
_journal_coeditor_code FJ2471
_journal_issue 12
_journal_name_full 'Acta Crystallographica Section E'
_journal_page_first o3235
_journal_page_last o3236
_journal_paper_doi 10.1107/S1600536811045879
_journal_volume 67
_journal_year 2011
_chemical_formula_iupac 'C16 H24 N4 2+, 2C7 H7 O3 S -'
_chemical_formula_moiety 'C16 H24 N4 2+, 2C7 H7 O3 S -'
_chemical_formula_sum 'C30 H38 N4 O6 S2'
_chemical_formula_weight 614.76
_chemical_melting_point 458
_chemical_name_systematic
;
<i>N</i>,<i>N</i>'-Bis(2-aminobenzyl)ethane-1,2-diaminium
bis(4-methylbenzenesulfonate)
;
_space_group_IT_number 2
_symmetry_cell_setting triclinic
_symmetry_space_group_name_Hall '-P 1'
_symmetry_space_group_name_H-M 'P -1'
_atom_sites_solution_hydrogens geom
_atom_sites_solution_primary direct
_atom_sites_solution_secondary difmap
_audit_creation_method SHELXTL-Plus
_cell_angle_alpha 101.40(2)
_cell_angle_beta 100.06(3)
_cell_angle_gamma 97.80(3)
_cell_formula_units_Z 1
_cell_length_a 5.753(2)
_cell_length_b 9.512(3)
_cell_length_c 14.493(5)
_cell_measurement_pressure 101(2)
_cell_measurement_reflns_used 53
_cell_measurement_temperature 298.0(10)
_cell_measurement_theta_max 12.32
_cell_measurement_theta_min 4.77
_cell_volume 753.5(5)
_computing_cell_refinement 'XSCANS (Siemens, 1996)'
_computing_data_collection 'XSCANS (Siemens, 1996)'
_computing_data_reduction 'XSCANS (Siemens, 1996)'
_computing_molecular_graphics
;
SHELXTL-Plus (Sheldrick, 2008) and Mercury (Macrae <i>et al.</i>,
2006)
;
_computing_publication_material 'SHELXTL-Plus (Sheldrick, 2008)'
_computing_structure_refinement 'SHELXTL-Plus (Sheldrick, 2008)'
_computing_structure_solution 'SHELXTL-Plus (Sheldrick, 2008)'
_diffrn_ambient_temperature 298.0(10)
_diffrn_measured_fraction_theta_full 0.994
_diffrn_measured_fraction_theta_max 0.994
_diffrn_measurement_device_type 'Siemens P4'
_diffrn_measurement_method '2\q/\w scans'
_diffrn_radiation_monochromator graphite
_diffrn_radiation_source 'fine-focus sealed tube'
_diffrn_radiation_type MoK\a
_diffrn_radiation_wavelength 0.71073
_diffrn_reflns_av_R_equivalents 0.0910
_diffrn_reflns_av_sigmaI/netI 0.0692
_diffrn_reflns_limit_h_max 1
_diffrn_reflns_limit_h_min -6
_diffrn_reflns_limit_k_max 11
_diffrn_reflns_limit_k_min -11
_diffrn_reflns_limit_l_max 17
_diffrn_reflns_limit_l_min -17
_diffrn_reflns_number 3505
_diffrn_reflns_theta_full 25.05
_diffrn_reflns_theta_max 25.05
_diffrn_reflns_theta_min 2.22
_diffrn_standards_decay_% 1
_diffrn_standards_interval_count 98
_diffrn_standards_number 2
_exptl_absorpt_coefficient_mu 0.226
_exptl_absorpt_correction_T_max 0.59410
_exptl_absorpt_correction_T_min 0.51217
_exptl_absorpt_correction_type psi-scan
_exptl_absorpt_process_details '(XSCANS; Siemens, 1996)'
_exptl_crystal_colour Colourless
_exptl_crystal_density_diffrn 1.355
_exptl_crystal_density_method 'not measured'
_exptl_crystal_description Needle
_exptl_crystal_F_000 326
_exptl_crystal_size_max 0.60
_exptl_crystal_size_mid 0.16
_exptl_crystal_size_min 0.16
_refine_diff_density_max 0.385
_refine_diff_density_min -0.343
_refine_ls_extinction_coef 0.098(15)
_refine_ls_extinction_expression Fc^*^=kFc[1+0.001xFc^2^\l^3^/sin(2\q)]^-1/4^
_refine_ls_extinction_method 'SHELXTL-Plus (Sheldrick, 2008)'
_refine_ls_goodness_of_fit_ref 1.288
_refine_ls_hydrogen_treatment mixed
_refine_ls_matrix_type full
_refine_ls_number_constraints 0
_refine_ls_number_parameters 204
_refine_ls_number_reflns 2650
_refine_ls_number_restraints 4
_refine_ls_restrained_S_all 1.288
_refine_ls_R_factor_all 0.0644
_refine_ls_R_factor_gt 0.0563
_refine_ls_shift/su_max 0.001
_refine_ls_shift/su_mean 0.000
_refine_ls_structure_factor_coef Fsqd
_refine_ls_weighting_details 'calc w=1/[\s^2^(Fo^2^)+(0.0785P)^2^+0.0881P] where P=(Fo^2^+2Fc^2^)/3'
_refine_ls_weighting_scheme calc
_refine_ls_wR_factor_gt 0.1525
_refine_ls_wR_factor_ref 0.1624
_reflns_number_gt 2234
_reflns_number_total 2650
_reflns_threshold_expression I>2\s(I)
_cod_data_source_file fj2471.cif
_cod_data_source_block I
_cod_original_cell_volume 753.6(5)
_cod_database_code 2232665
_cod_database_fobs_code 2232665

loop_
_symmetry_equiv_pos_as_xyz
'x, y, z'
'-x, -y, -z'

loop_
_atom_site_type_symbol
_atom_site_label
_atom_site_fract_x
_atom_site_fract_y
_atom_site_fract_z
_atom_site_U_iso_or_equiv
_atom_site_adp_type
_atom_site_calc_flag
_atom_site_refinement_flags
_atom_site_occupancy
_atom_site_symmetry_multiplicity
N N1 0.3160(5) 0.8765(2) 0.87317(17) 0.0649(6) Uani d D 1 1
H H11 0.204(5) 0.933(3) 0.867(3) 0.097 Uiso d D 1 1
H H12 0.457(4) 0.939(3) 0.897(2) 0.097 Uiso d D 1 1
C C1 0.3118(4) 0.7634(3) 0.79652(17) 0.0496(5) Uani d . 1 1
C C2 0.1190(5) 0.7221(3) 0.71864(19) 0.0593(6) Uani d . 1 1
H H2A -0.0057 0.7749 0.7166 0.071 Uiso calc R 1 1
C C3 0.1086(6) 0.6054(3) 0.6448(2) 0.0688(7) Uani d . 1 1
H H3A -0.0235 0.5793 0.5939 0.083 Uiso calc R 1 1
C C4 0.2906(6) 0.5270(3) 0.6453(2) 0.0716(8) Uani d . 1 1
H H4A 0.2850 0.4487 0.5945 0.086 Uiso calc R 1 1
C C5 0.4818(5) 0.5656(3) 0.72205(19) 0.0618(7) Uani d . 1 1
H H5A 0.6057 0.5121 0.7227 0.074 Uiso calc R 1 1
C C6 0.4955(4) 0.6815(2) 0.79821(17) 0.0500(6) Uani d . 1 1
C C7 0.6967(4) 0.7159(3) 0.88352(18) 0.0569(6) Uani d . 1 1
H H7A 0.7604 0.8195 0.8990 0.068 Uiso calc R 1 1
H H7B 0.8240 0.6642 0.8679 0.068 Uiso calc R 1 1
N N8 0.6196(3) 0.6745(2) 0.96988(14) 0.0498(5) Uani d D 1 1
H H81 0.524(5) 0.733(3) 0.995(2) 0.075 Uiso d D 1 1
H H82 0.749(3) 0.700(3) 1.0198(15) 0.075 Uiso d D 1 1
C C9 0.5193(5) 0.5189(3) 0.95362(18) 0.0566(6) Uani d . 1 1
H H9A 0.6282 0.4608 0.9270 0.068 Uiso calc R 1 1
H H9B 0.3678 0.4963 0.9075 0.068 Uiso calc R 1 1
S S1 0.81511(10) 0.18163(7) 0.85656(4) 0.0543(3) Uani d . 1 1
O O1 0.9816(4) 0.3162(3) 0.89311(16) 0.0927(8) Uani d . 1 1
O O2 0.9253(5) 0.0558(3) 0.85049(17) 0.0967(8) Uani d . 1 1
O O3 0.6275(4) 0.1732(3) 0.90879(14) 0.0786(6) Uani d . 1 1
C C10 0.6800(4) 0.1845(2) 0.73869(17) 0.0488(6) Uani d . 1 1
C C11 0.8130(5) 0.2400(3) 0.67923(18) 0.0572(6) Uani d . 1 1
H H11A 0.9744 0.2800 0.7023 0.069 Uiso calc R 1 1
C C12 0.7067(5) 0.2359(3) 0.5859(2) 0.0647(7) Uani d . 1 1
H H12A 0.7988 0.2732 0.5467 0.078 Uiso calc R 1 1
C C13 0.4679(5) 0.1784(3) 0.54872(19) 0.0587(6) Uani d . 1 1
C C14 0.3383(5) 0.1247(3) 0.6094(2) 0.0640(7) Uani d . 1 1
H H14A 0.1766 0.0852 0.5863 0.077 Uiso calc R 1 1
C C15 0.4404(4) 0.1275(3) 0.70353(19) 0.0580(6) Uani d . 1 1
H H15A 0.3478 0.0911 0.7430 0.070 Uiso calc R 1 1
C C16 0.3535(6) 0.1760(4) 0.4471(2) 0.0793(9) Uani d . 1 1
H H16A 0.3956 0.2703 0.4341 0.119 Uiso calc R 1 1
H H16B 0.1824 0.1518 0.4384 0.119 Uiso calc R 1 1
H H16C 0.4092 0.1045 0.4037 0.119 Uiso calc R 1 1

loop_
_atom_site_aniso_label
_atom_site_aniso_U_11
_atom_site_aniso_U_22
_atom_site_aniso_U_33
_atom_site_aniso_U_12
_atom_site_aniso_U_13
_atom_site_aniso_U_23
N1 0.0860(16) 0.0610(14) 0.0559(13) 0.0284(12) 0.0228(12) 0.0149(11)
C1 0.0595(13) 0.0503(12) 0.0476(13) 0.0149(10) 0.0192(10) 0.0202(10)
C2 0.0606(14) 0.0688(16) 0.0572(15) 0.0215(12) 0.0131(11) 0.0270(13)
C3 0.0760(17) 0.0695(17) 0.0579(16) 0.0132(14) 0.0021(13) 0.0175(13)
C4 0.098(2) 0.0614(16) 0.0552(16) 0.0206(15) 0.0156(15) 0.0083(13)
C5 0.0751(16) 0.0615(15) 0.0611(16) 0.0279(13) 0.0250(13) 0.0220(12)
C6 0.0559(13) 0.0521(13) 0.0514(13) 0.0148(10) 0.0186(10) 0.0236(10)
C7 0.0516(13) 0.0674(15) 0.0587(15) 0.0095(11) 0.0165(11) 0.0266(12)
N8 0.0484(10) 0.0550(11) 0.0495(12) 0.0109(8) 0.0114(8) 0.0177(9)
C9 0.0661(14) 0.0558(14) 0.0510(14) 0.0082(11) 0.0143(11) 0.0189(11)
S1 0.0529(4) 0.0600(4) 0.0533(4) 0.0159(3) 0.0100(3) 0.0175(3)
O1 0.0863(14) 0.0916(16) 0.0797(15) -0.0221(12) -0.0219(11) 0.0317(12)
O2 0.1200(19) 0.1028(18) 0.0909(16) 0.0728(16) 0.0241(14) 0.0392(14)
O3 0.0748(12) 0.1109(17) 0.0519(11) 0.0177(12) 0.0235(9) 0.0130(10)
C10 0.0497(12) 0.0487(12) 0.0517(13) 0.0177(10) 0.0141(10) 0.0112(10)
C11 0.0548(13) 0.0621(15) 0.0584(15) 0.0122(11) 0.0178(11) 0.0156(11)
C12 0.0761(17) 0.0680(16) 0.0573(16) 0.0164(13) 0.0224(13) 0.0215(13)
C13 0.0716(16) 0.0553(14) 0.0526(14) 0.0250(12) 0.0104(12) 0.0130(11)
C14 0.0554(14) 0.0754(17) 0.0600(16) 0.0168(12) 0.0056(11) 0.0148(13)
C15 0.0511(13) 0.0703(16) 0.0576(15) 0.0143(11) 0.0152(11) 0.0201(12)
C16 0.105(2) 0.0776(19) 0.0568(17) 0.0340(18) 0.0050(16) 0.0165(14)

loop_
_atom_type_symbol
_atom_type_description
_atom_type_scat_dispersion_real
_atom_type_scat_dispersion_imag
_atom_type_scat_source
C C 0.0033 0.0016 'International Tables Vol C Tables 4.2.6.8 and 6.1.1.4'
H H 0.0000 0.0000 'International Tables Vol C Tables 4.2.6.8 and 6.1.1.4'
N N 0.0061 0.0033 'International Tables Vol C Tables 4.2.6.8 and 6.1.1.4'
O O 0.0106 0.0060 'International Tables Vol C Tables 4.2.6.8 and 6.1.1.4'
S S 0.1246 0.1234 'International Tables Vol C Tables 4.2.6.8 and 6.1.1.4'

loop_
_geom_angle_atom_site_label_1
_geom_angle_atom_site_label_2
_geom_angle_atom_site_label_3
_geom_angle_site_symmetry_1
_geom_angle_site_symmetry_3
_geom_angle
C1 N1 H11 . . 118(2)
C1 N1 H12 . . 117(2)
H11 N1 H12 . . 105(3)
N1 C1 C2 . . 121.3(2)
N1 C1 C6 . . 120.5(2)
C2 C1 C6 . . 118.1(2)
C3 C2 C1 . . 121.5(2)
C3 C2 H2A . . 119.3
C1 C2 H2A . . 119.3
C4 C3 C2 . . 120.5(3)
C4 C3 H3A . . 119.7
C2 C3 H3A . . 119.7
C3 C4 C5 . . 118.8(3)
C3 C4 H4A . . 120.6
C5 C4 H4A . . 120.6
C4 C5 C6 . . 121.9(2)
C4 C5 H5A . . 119.1
C6 C5 H5A . . 119.1
C5 C6 C1 . . 119.1(2)
C5 C6 C7 . . 121.1(2)
C1 C6 C7 . . 119.7(2)
C6 C7 N8 . . 112.20(19)
C6 C7 H7A . . 109.2
N8 C7 H7A . . 109.2
C6 C7 H7B . . 109.2
N8 C7 H7B . . 109.2
H7A C7 H7B . . 107.9
C9 N8 C7 . . 113.4(2)
C9 N8 H81 . . 113(2)
C7 N8 H81 . . 112.8(19)
C9 N8 H82 . . 110.1(19)
C7 N8 H82 . . 108.0(19)
H81 N8 H82 . . 99(3)
N8 C9 C9 . 2_667 110.5(3)
N8 C9 H9A . . 109.6
C9 C9 H9A 2_667 . 109.6
N8 C9 H9B . . 109.6
C9 C9 H9B 2_667 . 109.6
H9A C9 H9B . . 108.1
O2 S1 O3 . . 111.59(15)
O2 S1 O1 . . 113.75(17)
O3 S1 O1 . . 111.44(16)
O2 S1 C10 . . 107.00(13)
O3 S1 C10 . . 106.50(12)
O1 S1 C10 . . 106.03(12)
C15 C10 C11 . . 119.1(2)
C15 C10 S1 . . 120.15(19)
C11 C10 S1 . . 120.71(19)
C12 C11 C10 . . 120.0(3)
C12 C11 H11A . . 120.0
C10 C11 H11A . . 120.0
C11 C12 C13 . . 122.1(3)
C11 C12 H12A . . 119.0
C13 C12 H12A . . 119.0
C12 C13 C14 . . 117.0(3)
C12 C13 C16 . . 121.5(3)
C14 C13 C16 . . 121.4(3)
C13 C14 C15 . . 122.1(3)
C13 C14 H14A . . 118.9
C15 C14 H14A . . 118.9
C10 C15 C14 . . 119.7(2)
C10 C15 H15A . . 120.2
C14 C15 H15A . . 120.2
C13 C16 H16A . . 109.5
C13 C16 H16B . . 109.5
H16A C16 H16B . . 109.5
C13 C16 H16C . . 109.5
H16A C16 H16C . . 109.5
H16B C16 H16C . . 109.5

loop_
_geom_bond_atom_site_label_1
_geom_bond_atom_site_label_2
_geom_bond_site_symmetry_2
_geom_bond_distance
N1 C1 . 1.380(3)
N1 H11 . 0.896(10)
N1 H12 . 0.907(10)
C1 C2 . 1.388(4)
C1 C6 . 1.395(3)
C2 C3 . 1.367(4)
C2 H2A . 0.9300
C3 C4 . 1.365(4)
C3 H3A . 0.9300
C4 C5 . 1.373(4)
C4 H4A . 0.9300
C5 C6 . 1.380(4)
C5 H5A . 0.9300
C6 C7 . 1.487(4)
C7 N8 . 1.503(3)
C7 H7A . 0.9700
C7 H7B . 0.9700
N8 C9 . 1.471(3)
N8 H81 . 0.905(10)
N8 H82 . 0.912(10)
C9 C9 2_667 1.503(5)
C9 H9A . 0.9700
C9 H9B . 0.9700
S1 O2 . 1.423(2)
S1 O3 . 1.425(2)
S1 O1 . 1.435(2)
S1 C10 . 1.756(3)
C10 C15 . 1.377(4)
C10 C11 . 1.381(3)
C11 C12 . 1.374(4)
C11 H11A . 0.9300
C12 C13 . 1.378(4)
C12 H12A . 0.9300
C13 C14 . 1.376(4)
C13 C16 . 1.500(4)
C14 C15 . 1.381(4)
C14 H14A . 0.9300
C15 H15A . 0.9300
C16 H16A . 0.9600
C16 H16B . 0.9600
C16 H16C . 0.9600

loop_
_geom_hbond_atom_site_label_D
_geom_hbond_atom_site_label_H
_geom_hbond_atom_site_label_A
_geom_hbond_site_symmetry_A
_geom_hbond_distance_DH
_geom_hbond_distance_HA
_geom_hbond_distance_DA
_geom_hbond_angle_DHA
_geom_hbond_publ_flag
N1 H11 O2 1_465 0.896(10) 2.117(11) 3.012(3) 177(3) yes
N1 H12 O3 1_565 0.907(10) 2.27(3) 3.028(4) 141(3) yes
N8 H81 O3 2_667 0.905(10) 1.907(15) 2.763(3) 157(3) yes
N8 H82 O1 2_767 0.912(10) 1.863(14) 2.739(3) 160(3) yes

loop_
_geom_torsion_atom_site_label_1
_geom_torsion_atom_site_label_2
_geom_torsion_atom_site_label_3
_geom_torsion_atom_site_label_4
_geom_torsion_site_symmetry_4
_geom_torsion
N1 C1 C2 C3 . -176.7(2)
C6 C1 C2 C3 . -0.6(4)
C1 C2 C3 C4 . -0.8(4)
C2 C3 C4 C5 . 1.2(4)
C3 C4 C5 C6 . -0.3(4)
C4 C5 C6 C1 . -1.1(4)
C4 C5 C6 C7 . 176.1(2)
N1 C1 C6 C5 . 177.6(2)
C2 C1 C6 C5 . 1.5(3)
N1 C1 C6 C7 . 0.3(3)
C2 C1 C6 C7 . -175.8(2)
C5 C6 C7 N8 . -106.2(3)
C1 C6 C7 N8 . 71.0(3)
C6 C7 N8 C9 . 58.7(3)
C7 N8 C9 C9 2_667 171.5(2)
O2 S1 C10 C15 . 95.8(2)
O3 S1 C10 C15 . -23.7(2)
O1 S1 C10 C15 . -142.5(2)
O2 S1 C10 C11 . -82.4(2)
O3 S1 C10 C11 . 158.2(2)
O1 S1 C10 C11 . 39.4(2)
C15 C10 C11 C12 . -0.9(4)
S1 C10 C11 C12 . 177.31(19)
C10 C11 C12 C13 . 0.3(4)
C11 C12 C13 C14 . 0.1(4)
C11 C12 C13 C16 . 179.3(2)
C12 C13 C14 C15 . 0.0(4)
C16 C13 C14 C15 . -179.3(2)
C11 C10 C15 C14 . 1.0(4)
S1 C10 C15 C14 . -177.23(19)
C13 C14 C15 C10 . -0.5(4)
